data_7236494
loop_
_publ_author_name
'Kr\"uger, Martin'
'Albat, Martin'
'Inge, A. Ken'
'Stock, Norbert'

_publ_section_title
;
 Investigation of the effect of polar functional groups on the crystal
 structures of indium MOFs
;
_journal_issue 31
_journal_name_full CrystEngComm
_journal_page_first 4622
_journal_paper_doi 10.1039/C7CE01067B
_journal_volume 19
_journal_year 2017
_chemical_formula_sum 'C12 H8.25 In0.75 N1.5 O6'
_chemical_formula_weight 355.57
_chemical_name_systematic In-BDC-NH2
_space_group_crystal_system hexagonal
_space_group_IT_number 180
_space_group_name_Hall 'P 62 2 (0 0 4)'
_space_group_name_H-M_alt 'P 62 2 2'
_atom_sites_solution_hydrogens geom
_audit_creation_method SHELXL-2014/7
_audit_update_record
;
2017-06-06 deposited with the CCDC.
2017-07-10 downloaded from the CCDC.
;
_cell_angle_alpha 90
_cell_angle_beta 90
_cell_angle_gamma 120
_cell_formula_units_Z 4
_cell_length_a 14.738(2)
_cell_length_b 14.738(2)
_cell_length_c 12.257(3)
_cell_measurement_reflns_used 36148
_cell_measurement_temperature 293(2)
_cell_measurement_theta_max 56.79
_cell_measurement_theta_min 3.19
_cell_volume 2305.6(7)
_computing_cell_refinement 'X-AREA (STOE, 2008)'
_computing_data_collection 'X-AREA (STOE, 2008)'
_computing_data_reduction 'X-AREA (STOE, 2008)'
_computing_molecular_graphics 'Diamond (Brandenburg, 1999)'
_computing_structure_refinement 'SHELXL-2014/7 (Sheldrick, 2014)'
_computing_structure_solution 'SHELXT-2014/7 (Sheldrick, 2014)'
_diffrn_ambient_temperature 293(2)
_diffrn_measured_fraction_theta_full 1.000
_diffrn_measured_fraction_theta_max 0.995
_diffrn_measurement_device_type 'STOE IPDS-2'
_diffrn_measurement_method 'Omega scan'
_diffrn_radiation_type MoK\a
_diffrn_radiation_wavelength 0.71073
_diffrn_reflns_av_R_equivalents 0.0608
_diffrn_reflns_av_unetI/netI 0.0237
_diffrn_reflns_Laue_measured_fraction_full 1.000
_diffrn_reflns_Laue_measured_fraction_max 0.995
_diffrn_reflns_number 1868
_diffrn_reflns_point_group_measured_fraction_full 1.000
_diffrn_reflns_point_group_measured_fraction_max 0.994
_diffrn_reflns_theta_full 25.242
_diffrn_reflns_theta_max 28.055
_diffrn_reflns_theta_min 1.595
_exptl_absorpt_coefficient_mu 0.796
_exptl_absorpt_correction_T_max 0.9269
_exptl_absorpt_correction_T_min 0.7505
_exptl_absorpt_correction_type numerical
_exptl_absorpt_process_details 'X-RED and X-SHAPE (STOE, 2008)'
_exptl_crystal_density_diffrn 1.024
_exptl_crystal_description needle
_exptl_crystal_F_000 702
_exptl_crystal_size_max 0.208
_exptl_crystal_size_mid 0.119
_exptl_crystal_size_min 0.06
_refine_diff_density_max 0.334
_refine_diff_density_min -0.624
_refine_diff_density_rms 0.050
_refine_ls_abs_structure_details
;
 Refined as an inversion twin.
;
_refine_ls_abs_structure_Flack 0.45(6)
_refine_ls_extinction_method none
_refine_ls_goodness_of_fit_ref 0.966
_refine_ls_hydrogen_treatment constr
_refine_ls_matrix_type full
_refine_ls_number_parameters 68
_refine_ls_number_reflns 1868
_refine_ls_number_restraints 0
_refine_ls_restrained_S_all 0.966
_refine_ls_R_factor_all 0.0317
_refine_ls_R_factor_gt 0.0281
_refine_ls_shift/su_max 0.000
_refine_ls_shift/su_mean 0.000
_refine_ls_structure_factor_coef Fsqd
_refine_ls_weighting_details 'w=1/[\s^2^(Fo^2^)+(0.0450P)^2^] where P=(Fo^2^+2Fc^2^)/3'
_refine_ls_weighting_scheme calc
_refine_ls_wR_factor_gt 0.0677
_refine_ls_wR_factor_ref 0.0682
_reflns_Friedel_coverage 0.637
_reflns_Friedel_fraction_full 1.000
_reflns_Friedel_fraction_max 0.993
_reflns_number_gt 1567
_reflns_number_total 1868
_reflns_threshold_expression 'I > 2\s(I)'
_cod_data_source_file c7ce01067b2.cif
_cod_data_source_block vers8-sr
_cod_original_cell_volume 2305.7(8)
_cod_original_sg_symbol_Hall 'P 62 2c (0 0 1)'
_cod_original_formula_sum 'C12 H8.25 In0.75 N1.50 O6'
_cod_database_code 7236494
_publcif_datablock.id {68dd2ad8-db26-419b-a8fc-656b8e5a3c3d}

_shelx_shelxl_version_number 2014/7
_shelx_space_group_comment
;
The symmetry employed for this shelxl refinement is uniquely defined
by the following loop, which should always be used as a source of
symmetry information in preference to the above space-group names.
They are only intended as comments.
;

loop_
_space_group_symop_operation_xyz
'x, y, z'
'-x, -y, z'
'-y, -x, -z+2/3'
'y, x, -z+2/3'
'x-y, -y, -z'
'-x+y, y, -z'
'x, x-y, -z+1/3'
'-x, -x+y, -z+1/3'
'-y, x-y, z+2/3'
'y, -x+y, z+2/3'
'x-y, x, z+1/3'
'-x+y, -x, z+1/3'

loop_
_atom_site_label
_atom_site_type_symbol
_atom_site_fract_x
_atom_site_fract_y
_atom_site_fract_z
_atom_site_U_iso_or_equiv
_atom_site_adp_type
_atom_site_occupancy
_atom_site_site_symmetry_order
_atom_site_calc_flag
_atom_site_refinement_flags_posn
_atom_site_refinement_flags_adp
_atom_site_refinement_flags_occupancy
_atom_site_disorder_assembly
_atom_site_disorder_group
In1 In 0.5000 0.0000 0.0000 0.04431(14) Uani 1 4 d S T P . .
O1 O 0.6503(2) 0.0703(2) 0.09745(19) 0.0621(6) Uani 1 1 d . . . . .
C1 C 0.6264(3) 0.1291(3) 0.1504(2) 0.0599(8) Uani 1 1 d . . . . .
O2 O 0.5425(2) 0.1300(2) 0.12618(18) 0.0612(8) Uani 1 1 d . . . . .
C2 C 0.7675(4) 0.1745(4) 0.2866(3) 0.0702(13) Uani 1 1 d . . . . .
H2 H 0.7807 0.1249 0.2548 0.084 Uiso 0.5 1 calc R U P A 1
C3 C 0.6736(3) 0.2691(3) 0.2894(3) 0.0615(11) Uani 1 1 d . . . . .
H3 H 0.6223 0.2811 0.2601 0.074 Uiso 1 1 calc R U . . .
C4 C 0.6914(3) 0.1932(3) 0.2440(2) 0.0567(8) Uani 1 1 d . . . . .
N1 N 0.8036(9) 0.1141(9) 0.2405(7) 0.122(4) Uani 0.5 1 d . . P B 2
H1N H 0.8524 0.1141 0.2833 0.146 Uiso 0.4167 1 calc R U P B 2
H2N H 0.7508 0.0488 0.2327 0.146 Uiso 0.4167 1 calc R U P B 2
H3N H 0.8312 0.1400 0.1754 0.146 Uiso 0.4167 1 calc R U P B 2

loop_
_atom_site_aniso_label
_atom_site_aniso_U_11
_atom_site_aniso_U_22
_atom_site_aniso_U_33
_atom_site_aniso_U_23
_atom_site_aniso_U_13
_atom_site_aniso_U_12
In1 0.0565(2) 0.0459(3) 0.02698(17) 0.000 0.000 0.02295(13)
O1 0.0789(17) 0.0607(17) 0.0395(11) -0.0118(13) -0.0151(11) 0.0294(16)
C1 0.067(2) 0.067(2) 0.0321(15) 0.0046(16) -0.0003(16) 0.0235(16)
O2 0.0674(18) 0.0733(17) 0.0402(12) -0.0180(11) -0.0123(11) 0.0330(13)
C2 0.090(3) 0.077(3) 0.051(2) -0.016(2) -0.018(2) 0.048(3)
C3 0.068(3) 0.073(3) 0.0405(17) -0.0087(17) -0.0100(16) 0.033(2)
C4 0.070(3) 0.057(2) 0.0342(13) -0.0020(14) -0.0057(15) 0.0248(16)
N1 0.122(8) 0.162(9) 0.104(6) -0.078(6) -0.035(6) 0.087(8)

loop_
_atom_type_symbol
_atom_type_description
_atom_type_scat_dispersion_real
_atom_type_scat_dispersion_imag
_atom_type_scat_source
C C 0.0033 0.0016 'International Tables Vol C Tables 4.2.6.8 and 6.1.1.4'
N N 0.0061 0.0033 'International Tables Vol C Tables 4.2.6.8 and 6.1.1.4'
O O 0.0106 0.0060 'International Tables Vol C Tables 4.2.6.8 and 6.1.1.4'
In In -0.7276 1.3100 'International Tables Vol C Tables 4.2.6.8 and 6.1.1.4'
H H 0.0000 0.0000 'International Tables Vol C Tables 4.2.6.8 and 6.1.1.4'

loop_
_geom_angle_atom_site_label_1
_geom_angle_atom_site_label_2
_geom_angle_atom_site_label_3
_geom_angle
_geom_angle_site_symmetry_1
_geom_angle_site_symmetry_3
O1 In1 O1 116.23(13) 2_655 .
O1 In1 O1 82.71(16) 2_655 6_655
O1 In1 O1 133.23(17) . 6_655
O1 In1 O1 133.23(17) 2_655 5
O1 In1 O1 82.71(16) . 5
O1 In1 O1 116.23(13) 6_655 5
O1 In1 O2 57.65(10) 2_655 2_655
O1 In1 O2 79.77(10) . 2_655
O1 In1 O2 138.78(12) 6_655 2_655
O1 In1 O2 87.74(11) 5 2_655
O1 In1 O2 87.74(11) 2_655 5
O1 In1 O2 138.79(12) . 5
O1 In1 O2 79.77(10) 6_655 5
O1 In1 O2 57.65(10) 5 5
O2 In1 O2 87.26(13) 2_655 5
O1 In1 O2 138.79(12) 2_655 6_655
O1 In1 O2 87.74(11) . 6_655
O1 In1 O2 57.65(10) 6_655 6_655
O1 In1 O2 79.77(10) 5 6_655
O2 In1 O2 163.37(14) 2_655 6_655
O2 In1 O2 95.14(14) 5 6_655
O1 In1 O2 79.77(10) 2_655 .
O1 In1 O2 57.65(10) . .
O1 In1 O2 87.74(11) 6_655 .
O1 In1 O2 138.78(12) 5 .
O2 In1 O2 95.14(14) 2_655 .
O2 In1 O2 163.36(14) 5 .
O2 In1 O2 87.26(13) 6_655 .
O1 In1 C1 112.38(13) 2_655 5
O1 In1 C1 110.99(14) . 5
O1 In1 C1 97.95(10) 6_655 5
O1 In1 C1 28.69(13) 5 5
O2 In1 C1 88.24(10) 2_655 5
O2 In1 C1 29.00(13) 5 5
O2 In1 C1 86.03(10) 6_655 5
O2 In1 C1 167.07(13) . 5
O1 In1 C1 28.69(13) 2_655 2_655
O1 In1 C1 97.95(10) . 2_655
O1 In1 C1 110.99(14) 6_655 2_655
O1 In1 C1 112.38(13) 5 2_655
O2 In1 C1 29.00(13) 2_655 2_655
O2 In1 C1 88.24(10) 5 2_655
O2 In1 C1 167.07(13) 6_655 2_655
O2 In1 C1 86.03(10) . 2_655
C1 In1 C1 102.57(18) 5 2_655
O1 In1 C1 110.99(14) 2_655 6_655
O1 In1 C1 112.38(13) . 6_655
O1 In1 C1 28.69(13) 6_655 6_655
O1 In1 C1 97.95(10) 5 6_655
O2 In1 C1 167.07(13) 2_655 6_655
O2 In1 C1 86.03(10) 5 6_655
O2 In1 C1 29.00(13) 6_655 6_655
O2 In1 C1 88.24(10) . 6_655
C1 In1 C1 91.23(14) 5 6_655
C1 In1 C1 139.5(2) 2_655 6_655
O1 In1 C1 97.95(10) 2_655 .
O1 In1 C1 28.69(13) . .
O1 In1 C1 112.38(13) 6_655 .
O1 In1 C1 110.99(14) 5 .
O2 In1 C1 86.03(10) 2_655 .
O2 In1 C1 167.07(13) 5 .
O2 In1 C1 88.24(10) 6_655 .
O2 In1 C1 29.00(13) . .
C1 In1 C1 139.5(2) 5 .
C1 In1 C1 91.23(14) 2_655 .
C1 In1 C1 102.57(18) 6_655 .
C1 O1 In1 92.3(2) . .
O1 C1 O2 119.4(3) . .
O1 C1 C4 121.1(4) . .
O2 C1 C4 119.4(4) . .
O1 C1 In1 59.04(17) . .
O2 C1 In1 60.45(17) . .
C4 C1 In1 174.0(2) . .
C1 O2 In1 90.6(2) . .
N1 C2 C4 126.3(5) . .
N1 C2 C2 114.2(4) . 3_665
C4 C2 C2 119.0(2) . 3_665
C3 C3 C4 120.4(2) 3_665 .
C3 C4 C2 120.5(3) . .
C3 C4 C1 120.0(4) . .
C2 C4 C1 119.5(4) . .

loop_
_geom_bond_atom_site_label_1
_geom_bond_atom_site_label_2
_geom_bond_distance
_geom_bond_site_symmetry_2
In1 O1 2.261(2) 2_655
In1 O1 2.261(2) .
In1 O1 2.261(2) 6_655
In1 O1 2.261(2) 5
In1 O2 2.292(2) 2_655
In1 O2 2.292(2) 5
In1 O2 2.292(2) 6_655
In1 O2 2.292(2) .
In1 C1 2.635(3) 5
In1 C1 2.635(3) 2_655
In1 C1 2.635(3) 6_655
In1 C1 2.635(3) .
O1 C1 1.266(5) .
C1 O2 1.277(5) .
C1 C4 1.491(4) .
C2 N1 1.367(10) .
C2 C4 1.385(6) .
C2 C2 1.430(8) 3_665
C3 C3 1.368(7) 3_665
C3 C4 1.386(6) .

loop_
_geom_torsion_atom_site_label_1
_geom_torsion_atom_site_label_2
_geom_torsion_atom_site_label_3
_geom_torsion_atom_site_label_4
_geom_torsion
_geom_torsion_site_symmetry_1
In1 O1 C1 O2 -4.0(4) .
In1 O1 C1 C4 172.9(3) .
O1 C1 O2 In1 3.9(4) .
C4 C1 O2 In1 -173.1(3) .
C3 C3 C4 C2 -0.1(7) 3_665
C3 C3 C4 C1 178.2(4) 3_665
N1 C2 C4 C3 -169.6(8) .
C2 C2 C4 C3 1.7(8) 3_665
N1 C2 C4 C1 12.1(9) .
C2 C2 C4 C1 -176.6(5) 3_665
O1 C1 C4 C3 169.8(3) .
O2 C1 C4 C3 -13.3(5) .
O1 C1 C4 C2 -11.9(5) .
O2 C1 C4 C2 165.0(4) .

loop_
_publcif_info_exptl_table_extra_item
sin_theta_over_lambda_max
